data_7047422
loop_
_publ_author_name
'Guo, Shu-Ting'
'Cui, Peng-Fei'
'Gao, Yang'
'Jin, Guo-Xin'

_publ_section_title
;
 Regioselective B-H/C-H activation and metal-metal bond formation induced
 by half-sandwich metals complexes at hydroxy-substituted o-carboranes.
;
_journal_issue 38
_journal_name_full 'Dalton transactions (Cambridge, England : 2003)'
_journal_page_first 13641
_journal_page_last 13646
_journal_paper_doi 10.1039/c8dt03104e
_journal_volume 47
_journal_year 2018
_chemical_formula_sum 'C23 H41 B10 Ir2 O'
_chemical_formula_weight 826.06
_space_group_crystal_system orthorhombic
_space_group_IT_number 19
_space_group_name_Hall 'P 2ac 2ab'
_space_group_name_H-M_alt 'P 21 21 21'
_symmetry_space_group_name_Hall 'P 2ac 2ab'
_symmetry_space_group_name_H-M 'P 21 21 21'
_atom_sites_solution_hydrogens geom
_audit_creation_method SHELXL-2014/7
_audit_update_record
;
2018-08-19 deposited with the CCDC.
2018-09-03 downloaded from the CCDC.
;
_cell_angle_alpha 90
_cell_angle_beta 90
_cell_angle_gamma 90
_cell_formula_units_Z 4
_cell_length_a 11.509(4)
_cell_length_b 13.941(4)
_cell_length_c 18.125(6)
_cell_measurement_reflns_used 9500
_cell_measurement_temperature 203(2)
_cell_measurement_theta_max 27.59
_cell_measurement_theta_min 2.25
_cell_volume 2908.1(16)
_computing_cell_refinement 'Bruker SAINT'
_computing_data_collection 'Bruker APEX2'
_computing_data_reduction 'Bruker SAINT'
_computing_molecular_graphics 'Bruker SHELXTL'
_computing_publication_material 'Bruker SHELXTL'
_computing_structure_refinement 'SHELXL-2014/7 (Sheldrick, 2014)'
_computing_structure_solution 'SHELXS-97 (Sheldrick, 2008)'
_diffrn_ambient_temperature 203(2)
_diffrn_measured_fraction_theta_full 0.995
_diffrn_measured_fraction_theta_max 0.992
_diffrn_measurement_device_type 'Bruker APEX-II CCD'
_diffrn_measurement_method '\f and \w scans'
_diffrn_radiation_type MoK\a
_diffrn_radiation_wavelength 0.71073
_diffrn_reflns_av_R_equivalents 0.0466
_diffrn_reflns_av_unetI/netI 0.0519
_diffrn_reflns_Laue_measured_fraction_full 0.995
_diffrn_reflns_Laue_measured_fraction_max 0.992
_diffrn_reflns_limit_h_max 14
_diffrn_reflns_limit_h_min -14
_diffrn_reflns_limit_k_max 11
_diffrn_reflns_limit_k_min -18
_diffrn_reflns_limit_l_max 23
_diffrn_reflns_limit_l_min -23
_diffrn_reflns_number 20797
_diffrn_reflns_point_group_measured_fraction_full 0.997
_diffrn_reflns_point_group_measured_fraction_max 0.994
_diffrn_reflns_theta_full 25.242
_diffrn_reflns_theta_max 27.677
_diffrn_reflns_theta_min 1.843
_exptl_absorpt_coefficient_mu 9.160
_exptl_absorpt_correction_T_max 0.647
_exptl_absorpt_correction_T_min 0.261
_exptl_absorpt_correction_type multi-scan
_exptl_absorpt_process_details sadabs
_exptl_crystal_colour red
_exptl_crystal_density_diffrn 1.887
_exptl_crystal_description block
_exptl_crystal_F_000 1564
_exptl_crystal_size_max 0.350
_exptl_crystal_size_mid 0.210
_exptl_crystal_size_min 0.120
_refine_diff_density_max 3.487
_refine_diff_density_min -3.605
_refine_diff_density_rms 0.386
_refine_ls_abs_structure_details
; 
 Refined as a perfect inversion twin. 
;
_refine_ls_abs_structure_Flack 0.5
_refine_ls_extinction_method none
_refine_ls_goodness_of_fit_ref 1.100
_refine_ls_hydrogen_treatment constr
_refine_ls_matrix_type full
_refine_ls_number_parameters 335
_refine_ls_number_reflns 6736
_refine_ls_number_restraints 42
_refine_ls_restrained_S_all 1.100
_refine_ls_R_factor_all 0.0580
_refine_ls_R_factor_gt 0.0448
_refine_ls_shift/su_max 0.004
_refine_ls_shift/su_mean 0.000
_refine_ls_structure_factor_coef Fsqd
_refine_ls_weighting_details 'w=1/[\s^2^(Fo^2^)+(0.0968P)^2^] where P=(Fo^2^+2Fc^2^)/3'
_refine_ls_weighting_scheme calc
_refine_ls_wR_factor_gt 0.1325
_refine_ls_wR_factor_ref 0.1442
_reflns_Friedel_coverage 0.792
_reflns_Friedel_fraction_full 1.000
_reflns_Friedel_fraction_max 0.996
_reflns_number_gt 5779
_reflns_number_total 6736
_reflns_threshold_expression 'I > 2\s(I)'
_cod_data_source_file c8dt03104e2.cif
_cod_data_source_block 6
_cod_depositor_comments 'Adding full bibliography for 7047421--7047424.cif.'
_cod_original_cell_volume 2907.9(16)
_cod_database_code 7047422
_shelx_shelxl_version_number 2014/7
_shelx_space_group_comment
; 
The symmetry employed for this shelxl refinement is uniquely defined 
by the following loop, which should always be used as a source of 
symmetry information in preference to the above space-group names. 
They are only intended as comments. 
;
_shelx_estimated_absorpt_t_min 0.142
_shelx_estimated_absorpt_t_max 0.406

loop_
_space_group_symop_operation_xyz
'x, y, z'
'-x+1/2, -y, z+1/2'
'-x, y+1/2, -z+1/2'
'x+1/2, -y+1/2, -z'

loop_
_atom_site_label
_atom_site_type_symbol
_atom_site_fract_x
_atom_site_fract_y
_atom_site_fract_z
_atom_site_U_iso_or_equiv
_atom_site_adp_type
_atom_site_occupancy
_atom_site_site_symmetry_order
_atom_site_calc_flag
_atom_site_refinement_flags_posn
_atom_site_refinement_flags_adp
Ir1 Ir 0.55840(4) 0.50690(4) 1.06818(3) 0.02297(17) Uani 1 1 d . .
Ir2 Ir 0.55267(4) 0.50889(4) 0.91354(3) 0.02122(17) Uani 1 1 d . .
O1 O 0.5723(8) 0.3960(6) 0.9894(6) 0.029(2) Uani 1 1 d . .
C1 C 0.3639(11) 0.3864(9) 0.9931(10) 0.029(3) Uani 1 1 d . .
C2 C 0.3831(11) 0.4896(12) 1.0448(7) 0.028(3) Uani 1 1 d . U
B3 B 0.3803(12) 0.4936(13) 0.9414(8) 0.024(3) Uani 1 1 d . U
B4 B 0.2816(13) 0.3974(13) 0.9193(11) 0.030(4) Uani 1 1 d . .
H4 H 0.2979 0.3586 0.8668 0.036 Uiso 1 1 calc R U
B5 B 0.2319(14) 0.3324(13) 0.9938(12) 0.039(4) Uani 1 1 d . .
H5 H 0.2162 0.2538 0.9925 0.047 Uiso 1 1 calc R U
B6 B 0.2901(13) 0.3940(12) 1.0699(9) 0.025(3) Uani 1 1 d . .
H6 H 0.3115 0.3528 1.1205 0.030 Uiso 1 1 calc R U
B7 B 0.2386(12) 0.5108(14) 1.0775(10) 0.033(4) Uani 1 1 d . .
H7 H 0.2252 0.5488 1.1306 0.040 Uiso 1 1 calc R U
B8 B 0.2859(13) 0.5695(11) 0.9956(11) 0.029(4) Uani 1 1 d . .
H8 H 0.3010 0.6482 0.9953 0.035 Uiso 1 1 calc R U
B9 B 0.2291(13) 0.5133(15) 0.9189(13) 0.042(5) Uani 1 1 d . .
H9 H 0.2082 0.5539 0.8679 0.050 Uiso 1 1 calc R U
B10 B 0.1406(15) 0.4154(15) 0.9488(12) 0.040(5) Uani 1 1 d . .
H10 H 0.0630 0.3916 0.9174 0.048 Uiso 1 1 calc R U
B11 B 0.1454(15) 0.4137(14) 1.0458(12) 0.038(4) Uani 1 1 d . .
H11 H 0.0706 0.3885 1.0793 0.045 Uiso 1 1 calc R U
B12 B 0.1427(13) 0.5227(13) 0.9995(12) 0.039(4) Uani 1 1 d . .
H12 H 0.0647 0.5693 1.0022 0.047 Uiso 1 1 calc R U
C3 C 0.4752(11) 0.3301(9) 0.9909(10) 0.030(3) Uani 1 1 d . .
H3A H 0.4806 0.2888 1.0346 0.037 Uiso 1 1 calc R U
H3B H 0.4767 0.2892 0.9470 0.037 Uiso 1 1 calc R U
C4 C 0.7257(12) 0.4887(12) 1.1350(8) 0.033(3) Uani 1 1 d . .
C5 C 0.7098(15) 0.5848(12) 1.1232(10) 0.039(4) Uani 1 1 d . .
C6 C 0.5983(16) 0.6150(14) 1.1473(12) 0.049(5) Uani 1 1 d . .
C7 C 0.5480(16) 0.535(2) 1.1830(13) 0.071(7) Uani 1 1 d . U
C8 C 0.6279(17) 0.4518(14) 1.1725(12) 0.052(5) Uani 1 1 d . .
C9 C 0.8292(18) 0.4297(16) 1.1122(14) 0.065(6) Uani 1 1 d . .
H9A H 0.8484 0.4435 1.0612 0.098 Uiso 1 1 calc R U
H9B H 0.8111 0.3621 1.1174 0.098 Uiso 1 1 calc R U
H9C H 0.8950 0.4455 1.1434 0.098 Uiso 1 1 calc R U
C10 C 0.796(2) 0.6541(16) 1.0834(14) 0.081(8) Uani 1 1 d . U
H10A H 0.8243 0.7014 1.1183 0.122 Uiso 1 1 calc R U
H10B H 0.7562 0.6863 1.0432 0.122 Uiso 1 1 calc R U
H10C H 0.8609 0.6177 1.0640 0.122 Uiso 1 1 calc R U
C11 C 0.551(2) 0.7116(17) 1.1527(17) 0.105(11) Uani 1 1 d . U
H11A H 0.5918 0.7466 1.1910 0.158 Uiso 1 1 calc R U
H11B H 0.4690 0.7082 1.1648 0.158 Uiso 1 1 calc R U
H11C H 0.5608 0.7443 1.1059 0.158 Uiso 1 1 calc R U
C12 C 0.4409(19) 0.524(3) 1.2297(17) 0.119(12) Uani 1 1 d . U
H12A H 0.4628 0.5215 1.2813 0.178 Uiso 1 1 calc R U
H12B H 0.4005 0.4657 1.2163 0.178 Uiso 1 1 calc R U
H12C H 0.3901 0.5788 1.2216 0.178 Uiso 1 1 calc R U
C13 C 0.615(3) 0.3480(17) 1.1972(15) 0.096(9) Uani 1 1 d . U
H13A H 0.6521 0.3062 1.1613 0.144 Uiso 1 1 calc R U
H13B H 0.5337 0.3320 1.2012 0.144 Uiso 1 1 calc R U
H13C H 0.6525 0.3398 1.2448 0.144 Uiso 1 1 calc R U
C14 C 0.5394(13) 0.5780(11) 0.8073(9) 0.031(3) Uani 1 1 d . .
C15 C 0.6339(15) 0.6195(12) 0.8491(9) 0.035(4) Uani 1 1 d . .
C16 C 0.7223(13) 0.5478(13) 0.8557(9) 0.038(4) Uani 1 1 d . .
C17 C 0.6783(15) 0.4616(12) 0.8282(10) 0.041(4) Uani 1 1 d . .
C18 C 0.5670(16) 0.4768(12) 0.7954(10) 0.042(4) Uani 1 1 d . .
C19 C 0.4355(15) 0.6312(12) 0.7786(10) 0.046(4) Uani 1 1 d . .
H19A H 0.4540 0.6593 0.7311 0.069 Uiso 1 1 calc R U
H19B H 0.4145 0.6815 0.8130 0.069 Uiso 1 1 calc R U
H19C H 0.3709 0.5871 0.7731 0.069 Uiso 1 1 calc R U
C20 C 0.6457(19) 0.7236(12) 0.8682(12) 0.059(6) Uani 1 1 d . .
H20A H 0.7136 0.7327 0.8992 0.089 Uiso 1 1 calc R U
H20B H 0.5769 0.7447 0.8944 0.089 Uiso 1 1 calc R U
H20C H 0.6544 0.7608 0.8233 0.089 Uiso 1 1 calc R U
C21 C 0.8409(17) 0.560(2) 0.8917(15) 0.081(8) Uani 1 1 d . .
H21A H 0.8438 0.5221 0.9368 0.121 Uiso 1 1 calc R U
H21B H 0.8539 0.6266 0.9031 0.121 Uiso 1 1 calc R U
H21C H 0.9007 0.5373 0.8581 0.121 Uiso 1 1 calc R U
C22 C 0.7385(19) 0.3645(15) 0.8277(14) 0.072(7) Uani 1 1 d . .
H22A H 0.8031 0.3655 0.8621 0.107 Uiso 1 1 calc R U
H22B H 0.7671 0.3510 0.7785 0.107 Uiso 1 1 calc R U
H22C H 0.6836 0.3152 0.8423 0.107 Uiso 1 1 calc R U
C23 C 0.497(2) 0.4109(14) 0.7531(11) 0.059(5) Uani 1 1 d . .
H23A H 0.5084 0.4225 0.7009 0.089 Uiso 1 1 calc R U
H23B H 0.4154 0.4202 0.7653 0.089 Uiso 1 1 calc R U
H23C H 0.5191 0.3455 0.7647 0.089 Uiso 1 1 calc R U

loop_
_atom_site_aniso_label
_atom_site_aniso_U_11
_atom_site_aniso_U_22
_atom_site_aniso_U_33
_atom_site_aniso_U_23
_atom_site_aniso_U_13
_atom_site_aniso_U_12
Ir1 0.0183(2) 0.0299(3) 0.0207(3) -0.0010(2) -0.00037(17) 0.0007(3)
Ir2 0.0195(2) 0.0235(3) 0.0206(3) -0.00069(19) 0.00187(17) -0.0007(2)
O1 0.021(5) 0.029(5) 0.039(7) 0.002(4) 0.006(5) 0.006(4)
C1 0.023(6) 0.022(6) 0.043(10) -0.003(7) 0.003(7) -0.004(5)
C2 0.031(6) 0.043(8) 0.012(6) -0.018(6) -0.005(5) 0.011(7)
B3 0.023(6) 0.035(8) 0.015(7) -0.011(7) 0.004(5) -0.009(7)
B4 0.017(7) 0.037(9) 0.037(11) -0.006(8) 0.004(7) -0.008(6)
B5 0.029(8) 0.038(8) 0.051(13) 0.004(9) 0.007(9) -0.011(7)
B6 0.020(7) 0.034(8) 0.021(9) -0.003(6) 0.010(6) -0.004(6)
B7 0.022(7) 0.042(9) 0.036(9) -0.009(9) 0.005(6) -0.001(7)
B8 0.019(7) 0.030(7) 0.037(11) 0.007(8) 0.003(7) 0.005(6)
B9 0.016(6) 0.042(10) 0.067(13) 0.004(10) -0.006(7) 0.000(7)
B10 0.023(8) 0.054(12) 0.043(12) -0.015(9) -0.002(8) -0.009(8)
B11 0.029(8) 0.043(10) 0.041(12) -0.004(9) 0.004(8) 0.001(7)
B12 0.021(7) 0.048(9) 0.048(12) 0.000(9) 0.003(7) 0.006(7)
C3 0.027(6) 0.020(5) 0.045(10) -0.001(6) 0.009(6) 0.002(5)
C4 0.034(7) 0.046(9) 0.020(7) -0.003(7) -0.002(6) -0.014(8)
C5 0.043(9) 0.044(9) 0.029(10) -0.011(7) -0.010(7) -0.004(7)
C6 0.047(11) 0.049(11) 0.052(12) -0.019(9) -0.019(9) 0.014(9)
C7 0.033(9) 0.119(17) 0.060(13) -0.038(12) 0.005(9) 0.001(11)
C8 0.051(11) 0.056(12) 0.047(13) 0.025(9) -0.003(9) -0.018(9)
C9 0.055(12) 0.070(14) 0.071(17) -0.023(12) -0.010(12) 0.014(11)
C10 0.090(16) 0.074(14) 0.079(18) 0.006(13) -0.016(14) -0.052(13)
C11 0.105(19) 0.100(18) 0.11(2) -0.064(16) -0.057(18) 0.049(16)
C12 0.061(14) 0.20(3) 0.09(2) -0.03(2) 0.027(13) -0.01(2)
C13 0.133(19) 0.085(15) 0.070(16) 0.047(13) -0.033(14) -0.034(15)
C14 0.024(7) 0.036(8) 0.032(9) -0.002(6) 0.002(6) -0.002(6)
C15 0.049(9) 0.044(9) 0.012(7) 0.000(6) 0.007(7) -0.020(7)
C16 0.027(7) 0.066(11) 0.022(9) 0.009(8) 0.003(7) -0.005(7)
C17 0.043(9) 0.040(9) 0.039(11) 0.006(7) 0.024(8) 0.020(8)
C18 0.048(9) 0.039(9) 0.038(10) -0.004(7) -0.002(8) 0.005(8)
C19 0.051(10) 0.047(9) 0.040(11) 0.014(7) 0.000(9) 0.014(8)
C20 0.090(15) 0.039(9) 0.049(13) -0.007(8) 0.003(12) -0.025(10)
C21 0.036(10) 0.12(2) 0.081(19) 0.033(17) 0.001(12) -0.003(12)
C22 0.083(16) 0.062(14) 0.069(17) 0.019(11) 0.043(13) 0.037(12)
C23 0.093(15) 0.059(11) 0.026(10) -0.010(9) 0.019(11) -0.005(11)

loop_
_atom_type_symbol
_atom_type_description
_atom_type_scat_dispersion_real
_atom_type_scat_dispersion_imag
_atom_type_scat_source
C C 0.0033 0.0016 'International Tables Vol C Tables 4.2.6.8 and 6.1.1.4'
H H 0.0000 0.0000 'International Tables Vol C Tables 4.2.6.8 and 6.1.1.4'
B B 0.0013 0.0007 'International Tables Vol C Tables 4.2.6.8 and 6.1.1.4'
O O 0.0106 0.0060 'International Tables Vol C Tables 4.2.6.8 and 6.1.1.4'
Ir Ir -1.4442 7.9887 'International Tables Vol C Tables 4.2.6.8 and 6.1.1.4'

loop_
_geom_angle_atom_site_label_1
_geom_angle_atom_site_label_2
_geom_angle_atom_site_label_3
_geom_angle
C2 Ir1 O1 81.4(4)
C2 Ir1 C7 99.6(6)
O1 Ir1 C7 143.3(8)
C2 Ir1 C6 115.4(6)
O1 Ir1 C6 163.2(6)
C7 Ir1 C6 39.0(9)
C2 Ir1 C8 119.4(6)
O1 Ir1 C8 107.4(7)
C7 Ir1 C8 40.4(9)
C6 Ir1 C8 65.7(8)
C2 Ir1 C5 152.4(6)
O1 Ir1 C5 125.9(5)
C7 Ir1 C5 61.8(7)
C6 Ir1 C5 37.3(6)
C8 Ir1 C5 60.7(7)
C2 Ir1 C4 155.9(6)
O1 Ir1 C4 102.3(5)
C7 Ir1 C4 63.2(6)
C6 Ir1 C4 62.7(6)
C8 Ir1 C4 36.6(6)
C5 Ir1 C4 34.9(6)
C2 Ir1 Ir2 77.0(4)
O1 Ir1 Ir2 48.1(3)
C7 Ir1 Ir2 168.0(8)
C6 Ir1 Ir2 132.1(6)
C8 Ir1 Ir2 151.0(6)
C5 Ir1 Ir2 116.7(5)
C4 Ir1 Ir2 123.4(4)
B3 Ir2 O1 82.3(6)
B3 Ir2 C15 128.8(7)
O1 Ir2 C15 147.8(5)
B3 Ir2 C14 101.4(6)
O1 Ir2 C14 157.7(5)
C15 Ir2 C14 39.2(6)
B3 Ir2 C18 106.9(6)
O1 Ir2 C18 118.5(5)
C15 Ir2 C18 65.3(6)
C14 Ir2 C18 39.2(6)
B3 Ir2 C17 140.2(7)
O1 Ir2 C17 99.4(5)
C15 Ir2 C17 63.3(6)
C14 Ir2 C17 63.7(6)
C18 Ir2 C17 37.8(7)
B3 Ir2 C16 164.2(6)
O1 Ir2 C16 112.8(5)
C15 Ir2 C16 37.5(6)
C14 Ir2 C16 62.9(6)
C18 Ir2 C16 62.3(6)
C17 Ir2 C16 36.1(6)
B3 Ir2 Ir1 77.1(4)
O1 Ir2 Ir1 48.4(3)
C15 Ir2 Ir1 122.7(4)
C14 Ir2 Ir1 153.9(4)
C18 Ir2 Ir1 166.4(5)
C17 Ir2 Ir1 132.8(5)
C16 Ir2 Ir1 116.2(4)
C3 O1 Ir2 114.0(8)
C3 O1 Ir1 113.2(8)
Ir2 O1 Ir1 83.4(3)
C3 C1 B6 119.9(14)
C3 C1 B4 121.2(14)
B6 C1 B4 112.8(11)
C3 C1 B5 122.1(11)
B6 C1 B5 63.7(11)
B4 C1 B5 62.1(11)
C3 C1 C2 109.9(11)
B6 C1 C2 63.3(9)
B4 C1 C2 115.8(11)
B5 C1 C2 118.6(12)
C3 C1 B3 109.6(10)
B6 C1 B3 116.8(10)
B4 C1 B3 63.5(9)
B5 C1 B3 118.3(12)
C2 C1 B3 64.7(8)
C1 C2 B6 55.7(9)
C1 C2 B7 101.4(10)
B6 C2 B7 58.5(9)
C1 C2 B8 99.5(10)
B6 C2 B8 102.5(10)
B7 C2 B8 59.2(9)
C1 C2 B3 58.7(9)
B6 C2 B3 105.6(10)
B7 C2 B3 108.0(9)
B8 C2 B3 58.7(9)
C1 C2 Ir1 109.3(8)
B6 C2 Ir1 128.5(10)
B7 C2 Ir1 144.8(9)
B8 C2 Ir1 129.0(10)
B3 C2 Ir1 102.5(7)
C1 B3 B4 54.8(9)
C1 B3 B8 98.2(10)
B4 B3 B8 100.2(10)
C1 B3 B9 98.3(11)
B4 B3 B9 57.1(9)
B8 B3 B9 57.0(10)
C1 B3 C2 56.6(9)
B4 B3 C2 102.2(12)
B8 B3 C2 58.9(8)
B9 B3 C2 104.2(10)
C1 B3 Ir2 108.6(9)
B4 B3 Ir2 129.1(10)
B8 B3 Ir2 130.7(10)
B9 B3 Ir2 148.9(12)
C2 B3 Ir2 103.4(7)
C1 B4 B5 60.4(11)
C1 B4 B9 107.0(13)
B5 B4 B9 112.3(13)
C1 B4 B10 107.6(14)
B5 B4 B10 61.5(11)
B9 B4 B10 62.3(11)
C1 B4 B3 61.7(9)
B5 B4 B3 115.3(14)
B9 B4 B3 61.7(9)
B10 B4 B3 114.5(13)
C1 B5 B4 57.5(9)
C1 B5 B6 56.5(9)
B4 B5 B6 103.3(11)
C1 B5 B10 103.8(12)
B4 B5 B10 59.4(10)
B6 B5 B10 105.6(13)
C1 B5 B11 102.9(12)
B4 B5 B11 105.4(13)
B6 B5 B11 59.1(11)
B10 B5 B11 59.5(11)
C1 B6 B7 107.8(12)
C1 B6 B11 107.1(13)
B7 B6 B11 63.0(10)
C1 B6 B5 59.9(9)
B7 B6 B5 112.9(13)
B11 B6 B5 61.1(10)
C1 B6 C2 61.0(8)
B7 B6 C2 61.4(9)
B11 B6 C2 113.3(13)
B5 B6 C2 113.4(12)
B6 B7 B8 105.1(11)
B6 B7 C2 60.2(9)
B8 B7 C2 61.1(9)
B6 B7 B12 103.5(12)
B8 B7 B12 59.4(10)
C2 B7 B12 108.9(12)
B6 B7 B11 58.6(10)
B8 B7 B11 105.1(13)
C2 B7 B11 108.7(12)
B12 B7 B11 57.3(10)
B9 B8 B12 60.8(10)
B9 B8 B7 110.3(12)
B12 B8 B7 60.9(10)
B9 B8 B3 61.5(10)
B12 B8 B3 111.3(12)
B7 B8 B3 111.6(11)
B9 B8 C2 110.6(11)
B12 B8 C2 109.1(12)
B7 B8 C2 59.7(9)
B3 B8 C2 62.4(8)
B8 B9 B4 106.8(13)
B8 B9 B12 60.9(11)
B4 B9 B12 105.2(14)
B8 B9 B10 108.5(14)
B4 B9 B10 58.9(10)
B12 B9 B10 59.1(10)
B8 B9 B3 61.5(9)
B4 B9 B3 61.2(9)
B12 B9 B3 111.4(14)
B10 B9 B3 111.3(13)
B4 B10 B12 105.8(12)
B4 B10 B11 106.1(14)
B12 B10 B11 59.3(11)
B4 B10 B5 59.2(11)
B12 B10 B5 108.0(14)
B11 B10 B5 60.7(12)
B4 B10 B9 58.8(10)
B12 B10 B9 60.0(11)
B11 B10 B9 107.3(14)
B5 B10 B9 107.6(11)
B12 B11 B6 106.0(12)
B12 B11 B10 60.2(12)
B6 B11 B10 106.4(13)
B12 B11 B5 108.1(14)
B6 B11 B5 59.8(10)
B10 B11 B5 59.8(12)
B12 B11 B7 60.8(11)
B6 B11 B7 58.3(10)
B10 B11 B7 108.8(14)
B5 B11 B7 108.1(12)
B11 B12 B10 60.5(12)
B11 B12 B9 108.9(13)
B10 B12 B9 60.9(11)
B11 B12 B8 109.0(12)
B10 B12 B8 107.8(12)
B9 B12 B8 58.2(10)
B11 B12 B7 61.9(11)
B10 B12 B7 109.9(13)
B9 B12 B7 107.3(11)
B8 B12 B7 59.7(10)
O1 C3 C1 109.0(10)
C5 C4 C8 109.0(16)
C5 C4 C9 126.6(17)
C8 C4 C9 124.4(18)
C5 C4 Ir1 72.3(10)
C8 C4 Ir1 67.9(9)
C9 C4 Ir1 125.5(12)
C4 C5 C6 111.3(17)
C4 C5 C10 126.4(18)
C6 C5 C10 122.2(18)
C4 C5 Ir1 72.8(9)
C6 C5 Ir1 65.5(9)
C10 C5 Ir1 125.3(13)
C7 C6 C5 106.0(17)
C7 C6 C11 123(2)
C5 C6 C11 129(2)
C7 C6 Ir1 70.2(11)
C5 C6 Ir1 77.2(10)
C11 C6 Ir1 128.3(15)
C6 C7 C8 107.5(15)
C6 C7 C12 132(2)
C8 C7 C12 120(3)
C6 C7 Ir1 70.9(13)
C8 C7 Ir1 72.4(11)
C12 C7 Ir1 125.5(16)
C4 C8 C7 105.8(17)
C4 C8 C13 124(2)
C7 C8 C13 130(2)
C4 C8 Ir1 75.5(10)
C7 C8 Ir1 67.3(11)
C13 C8 Ir1 123.6(16)
C15 C14 C18 107.4(15)
C15 C14 C19 125.7(15)
C18 C14 C19 126.8(16)
C15 C14 Ir2 70.0(9)
C18 C14 Ir2 71.6(10)
C19 C14 Ir2 125.9(11)
C16 C15 C14 107.5(14)
C16 C15 C20 126.3(17)
C14 C15 C20 125.2(17)
C16 C15 Ir2 76.3(9)
C14 C15 Ir2 70.8(9)
C20 C15 Ir2 127.5(12)
C17 C16 C15 108.2(13)
C17 C16 C21 124.8(18)
C15 C16 C21 126.8(19)
C17 C16 Ir2 69.4(9)
C15 C16 Ir2 66.2(8)
C21 C16 Ir2 126.6(13)
C16 C17 C18 110.3(14)
C16 C17 C22 127.1(18)
C18 C17 C22 122.6(19)
C16 C17 Ir2 74.4(10)
C18 C17 Ir2 70.2(9)
C22 C17 Ir2 124.5(12)
C17 C18 C23 129.0(17)
C17 C18 C14 106.1(15)
C23 C18 C14 124.7(18)
C17 C18 Ir2 72.0(10)
C23 C18 Ir2 127.3(14)
C14 C18 Ir2 69.1(9)

loop_
_geom_bond_atom_site_label_1
_geom_bond_atom_site_label_2
_geom_bond_distance
Ir1 C2 2.076(13)
Ir1 O1 2.111(11)
Ir1 C7 2.12(2)
Ir1 C6 2.130(18)
Ir1 C8 2.191(19)
Ir1 C5 2.283(16)
Ir1 C4 2.289(14)
Ir1 Ir2 2.8036(11)
Ir2 B3 2.058(13)
Ir2 O1 2.101(10)
Ir2 C15 2.148(15)
Ir2 C14 2.160(16)
Ir2 C18 2.193(18)
Ir2 C17 2.217(15)
Ir2 C16 2.281(16)
O1 C3 1.447(15)
C1 C3 1.503(17)
C1 B6 1.63(2)
C1 B4 1.65(2)
C1 B5 1.70(2)
C1 C2 1.732(19)
C1 B3 1.77(2)
C2 B6 1.77(2)
C2 B7 1.79(2)
C2 B8 1.81(2)
C2 B3 1.88(2)
B3 B4 1.80(2)
B3 B8 1.81(2)
B3 B9 1.81(2)
B4 B5 1.72(3)
B4 B9 1.73(3)
B4 B10 1.73(2)
B5 B6 1.76(3)
B5 B10 1.76(3)
B5 B11 1.78(3)
B6 B7 1.74(3)
B6 B11 1.74(2)
B7 B8 1.78(3)
B7 B12 1.80(3)
B7 B11 1.82(3)
B8 B9 1.73(3)
B8 B12 1.77(2)
B9 B12 1.77(3)
B9 B10 1.79(3)
B10 B12 1.75(3)
B10 B11 1.76(3)
B11 B12 1.74(3)
C4 C5 1.37(2)
C4 C8 1.41(2)
C4 C9 1.51(2)
C5 C6 1.42(2)
C5 C10 1.56(3)
C6 C7 1.42(3)
C6 C11 1.46(3)
C7 C8 1.49(3)
C7 C12 1.50(3)
C8 C13 1.52(3)
C14 C15 1.45(2)
C14 C18 1.46(2)
C14 C19 1.50(2)
C15 C16 1.43(2)
C15 C20 1.50(2)
C16 C17 1.40(2)
C16 C21 1.52(3)
C17 C18 1.43(2)
C17 C22 1.52(2)
C18 C23 1.45(2)

loop_
_geom_torsion_atom_site_label_1
_geom_torsion_atom_site_label_2
_geom_torsion_atom_site_label_3
_geom_torsion_atom_site_label_4
_geom_torsion
C3 C1 C2 B6 -114.3(14)
B4 C1 C2 B6 103.8(13)
B5 C1 C2 B6 32.9(13)
B3 C1 C2 B6 142.7(11)
C3 C1 C2 B7 -152.7(12)
B6 C1 C2 B7 -38.4(11)
B4 C1 C2 B7 65.4(14)
B5 C1 C2 B7 -5.5(17)
B3 C1 C2 B7 104.3(11)
C3 C1 C2 B8 147.0(12)
B6 C1 C2 B8 -98.7(11)
B4 C1 C2 B8 5.1(14)
B5 C1 C2 B8 -65.8(16)
B3 C1 C2 B8 44.0(9)
C3 C1 C2 B3 103.0(12)
B6 C1 C2 B3 -142.7(11)
B4 C1 C2 B3 -39.0(11)
B5 C1 C2 B3 -109.8(14)
C3 C1 C2 Ir1 9.7(14)
B6 C1 C2 Ir1 124.1(11)
B4 C1 C2 Ir1 -132.2(10)
B5 C1 C2 Ir1 157.0(12)
B3 C1 C2 Ir1 -93.2(9)
C3 C1 B3 B4 115.9(14)
B6 C1 B3 B4 -103.4(13)
B5 C1 B3 B4 -30.4(13)
C2 C1 B3 B4 -140.8(10)
C3 C1 B3 B8 -147.3(12)
B6 C1 B3 B8 -6.6(14)
B4 C1 B3 B8 96.8(11)
B5 C1 B3 B8 66.3(15)
C2 C1 B3 B8 -44.0(9)
C3 C1 B3 B9 155.1(13)
B6 C1 B3 B9 -64.3(14)
B4 C1 B3 B9 39.2(11)
B5 C1 B3 B9 8.7(16)
C2 C1 B3 B9 -101.6(11)
C3 C1 B3 C2 -103.3(12)
B6 C1 B3 C2 37.3(11)
B4 C1 B3 C2 140.8(10)
B5 C1 B3 C2 110.3(14)
C3 C1 B3 Ir2 -9.3(14)
B6 C1 B3 Ir2 131.4(10)
B4 C1 B3 Ir2 -125.2(10)
B5 C1 B3 Ir2 -155.6(12)
C2 C1 B3 Ir2 94.0(8)
B6 C2 B3 C1 -31.3(9)
B7 C2 B3 C1 -92.6(13)
B8 C2 B3 C1 -126.6(10)
Ir1 C2 B3 C1 105.1(9)
C1 C2 B3 B4 31.9(9)
B6 C2 B3 B4 0.6(13)
B7 C2 B3 B4 -60.7(15)
B8 C2 B3 B4 -94.7(11)
Ir1 C2 B3 B4 137.0(8)
C1 C2 B3 B8 126.6(10)
B6 C2 B3 B8 95.3(11)
B7 C2 B3 B8 34.0(11)
Ir1 C2 B3 B8 -128.2(10)
C1 C2 B3 B9 90.7(12)
B6 C2 B3 B9 59.4(14)
B7 C2 B3 B9 -1.9(17)
B8 C2 B3 B9 -36.0(12)
Ir1 C2 B3 B9 -164.2(9)
C1 C2 B3 Ir2 -103.6(10)
B6 C2 B3 Ir2 -134.9(9)
B7 C2 B3 Ir2 163.8(9)
B8 C2 B3 Ir2 129.7(10)
Ir1 C2 B3 Ir2 1.5(12)
C3 C1 B4 B5 112.5(14)
B6 C1 B4 B5 -40.0(12)
C2 C1 B4 B5 -110.2(13)
B3 C1 B4 B5 -149.7(12)
C3 C1 B4 B9 -141.1(12)
B6 C1 B4 B9 66.5(14)
B5 C1 B4 B9 106.4(13)
C2 C1 B4 B9 -3.8(16)
B3 C1 B4 B9 -43.2(10)
C3 C1 B4 B10 153.2(13)
B6 C1 B4 B10 0.8(16)
B5 C1 B4 B10 40.8(12)
C2 C1 B4 B10 -69.5(16)
B3 C1 B4 B10 -108.9(14)
C3 C1 B4 B3 -97.9(13)
B6 C1 B4 B3 109.7(11)
B5 C1 B4 B3 149.7(12)
C2 C1 B4 B3 39.4(10)
B8 B3 B4 C1 -92.8(11)
B9 B3 B4 C1 -131.9(13)
C2 B3 B4 C1 -32.7(10)
Ir2 B3 B4 C1 86.0(14)
C1 B3 B4 B5 29.0(12)
B8 B3 B4 B5 -63.8(15)
B9 B3 B4 B5 -102.9(15)
C2 B3 B4 B5 -3.6(15)
Ir2 B3 B4 B5 115.1(14)
C1 B3 B4 B9 131.9(13)
B8 B3 B4 B9 39.1(12)
C2 B3 B4 B9 99.2(12)
Ir2 B3 B4 B9 -142.1(15)
C1 B3 B4 B10 97.6(16)
B8 B3 B4 B10 4.8(18)
B9 B3 B4 B10 -34.3(15)
C2 B3 B4 B10 64.9(17)
Ir2 B3 B4 B10 -176.4(13)
C3 C1 B5 B4 -111.1(17)
B6 C1 B5 B4 138.6(13)
C2 C1 B5 B4 105.8(14)
B3 C1 B5 B4 30.9(13)
C3 C1 B5 B6 110.3(17)
B4 C1 B5 B6 -138.6(13)
C2 C1 B5 B6 -32.8(13)
B3 C1 B5 B6 -107.8(13)
C3 C1 B5 B10 -150.0(16)
B6 C1 B5 B10 99.8(14)
B4 C1 B5 B10 -38.9(13)
C2 C1 B5 B10 67.0(18)
B3 C1 B5 B10 -8.0(18)
C3 C1 B5 B11 148.7(15)
B6 C1 B5 B11 38.4(13)
B4 C1 B5 B11 -100.2(14)
C2 C1 B5 B11 5.6(19)
B3 C1 B5 B11 -69.4(17)
B9 B4 B5 C1 -97.5(13)
B10 B4 B5 C1 -134.9(13)
B3 B4 B5 C1 -29.5(11)
C1 B4 B5 B6 34.5(10)
B9 B4 B5 B6 -63.0(15)
B10 B4 B5 B6 -100.4(13)
B3 B4 B5 B6 5.0(16)
C1 B4 B5 B10 134.9(13)
B9 B4 B5 B10 37.4(13)
B3 B4 B5 B10 105.4(14)
C1 B4 B5 B11 95.7(13)
B9 B4 B5 B11 -1.9(17)
B10 B4 B5 B11 -39.2(13)
B3 B4 B5 B11 66.2(16)
C3 C1 B6 B7 139.8(12)
B4 C1 B6 B7 -67.4(14)
B5 C1 B6 B7 -106.7(13)
C2 C1 B6 B7 41.2(10)
B3 C1 B6 B7 3.3(15)
C3 C1 B6 B11 -153.8(12)
B4 C1 B6 B11 -1.0(16)
B5 C1 B6 B11 -40.3(11)
C2 C1 B6 B11 107.6(13)
B3 C1 B6 B11 69.7(15)
C3 C1 B6 B5 -113.5(13)
B4 C1 B6 B5 39.3(12)
C2 C1 B6 B5 147.8(12)
B3 C1 B6 B5 110.0(13)
C3 C1 B6 C2 98.6(13)
B4 C1 B6 C2 -108.5(12)
B5 C1 B6 C2 -147.8(12)
B3 C1 B6 C2 -37.9(10)
B4 B5 B6 C1 -35.0(11)
B10 B5 B6 C1 -96.4(13)
B11 B5 B6 C1 -135.1(13)
C1 B5 B6 B7 97.9(12)
B4 B5 B6 B7 63.0(15)
B10 B5 B6 B7 1.5(16)
B11 B5 B6 B7 -37.2(12)
C1 B5 B6 B11 135.1(13)
B4 B5 B6 B11 100.1(13)
B10 B5 B6 B11 38.7(12)
C1 B5 B6 C2 30.5(11)
B4 B5 B6 C2 -4.5(16)
B10 B5 B6 C2 -65.9(14)
B11 B5 B6 C2 -104.6(14)
B7 C2 B6 C1 134.4(12)
B8 C2 B6 C1 93.1(11)
B3 C2 B6 C1 32.5(10)
Ir1 C2 B6 C1 -88.1(11)
C1 C2 B6 B7 -134.4(12)
B8 C2 B6 B7 -41.3(11)
B3 C2 B6 B7 -101.9(11)
Ir1 C2 B6 B7 137.4(12)
C1 C2 B6 B11 -97.3(14)
B7 C2 B6 B11 37.1(12)
B8 C2 B6 B11 -4.2(15)
B3 C2 B6 B11 -64.8(14)
Ir1 C2 B6 B11 174.6(10)
C1 C2 B6 B5 -30.1(11)
B7 C2 B6 B5 104.3(14)
B8 C2 B6 B5 63.0(14)
B3 C2 B6 B5 2.4(15)
Ir1 C2 B6 B5 -118.2(12)
C1 B6 B7 B8 1.9(14)
B11 B6 B7 B8 -98.7(13)
B5 B6 B7 B8 -62.2(14)
C2 B6 B7 B8 42.9(10)
C1 B6 B7 C2 -41.0(10)
B11 B6 B7 C2 -141.5(13)
B5 B6 B7 C2 -105.1(12)
C1 B6 B7 B12 63.3(13)
B11 B6 B7 B12 -37.2(11)
B5 B6 B7 B12 -0.8(15)
C2 B6 B7 B12 104.3(12)
C1 B6 B7 B11 100.5(14)
B5 B6 B7 B11 36.4(12)
C2 B6 B7 B11 141.5(13)
C1 C2 B7 B6 37.0(11)
B8 C2 B7 B6 131.4(12)
B3 C2 B7 B6 97.6(13)
Ir1 C2 B7 B6 -113(2)
C1 C2 B7 B8 -94.4(11)
B6 C2 B7 B8 -131.4(12)
B3 C2 B7 B8 -33.8(12)
Ir1 C2 B7 B8 115(2)
C1 C2 B7 B12 -58.1(15)
B6 C2 B7 B12 -95.0(13)
B8 C2 B7 B12 36.3(12)
B3 C2 B7 B12 2.5(17)
Ir1 C2 B7 B12 151.5(16)
C1 C2 B7 B11 2.9(15)
B6 C2 B7 B11 -34.1(12)
B8 C2 B7 B11 97.3(14)
B3 C2 B7 B11 63.4(17)
Ir1 C2 B7 B11 -147.6(17)
B6 B7 B8 B9 60.2(14)
C2 B7 B8 B9 102.6(12)
B12 B7 B8 B9 -36.8(12)
B11 B7 B8 B9 -0.8(15)
B6 B7 B8 B12 97.0(12)
C2 B7 B8 B12 139.4(12)
B11 B7 B8 B12 36.0(11)
B6 B7 B8 B3 -6.2(15)
C2 B7 B8 B3 36.2(10)
B12 B7 B8 B3 -103.2(13)
B11 B7 B8 B3 -67.2(14)
B6 B7 B8 C2 -42.4(10)
B12 B7 B8 C2 -139.4(12)
B11 B7 B8 C2 -103.4(12)
C1 B3 B8 B9 -94.7(12)
B4 B3 B8 B9 -39.1(12)
C2 B3 B8 B9 -137.2(13)
Ir2 B3 B8 B9 142.0(16)
C1 B3 B8 B12 -58.5(14)
B4 B3 B8 B12 -3.0(16)
B9 B3 B8 B12 36.1(13)
C2 B3 B8 B12 -101.1(14)
Ir2 B3 B8 B12 178.2(12)
C1 B3 B8 B7 7.5(13)
B4 B3 B8 B7 63.0(14)
B9 B3 B8 B7 102.1(13)
C2 B3 B8 B7 -35.1(11)
Ir2 B3 B8 B7 -115.8(13)
C1 B3 B8 C2 42.6(10)
B4 B3 B8 C2 98.1(13)
B9 B3 B8 C2 137.2(13)
Ir2 B3 B8 C2 -80.7(12)
C1 C2 B8 B9 -4.5(14)
B6 C2 B8 B9 -61.2(13)
B7 C2 B8 B9 -102.1(13)
B3 C2 B8 B9 39.6(12)
Ir1 C2 B8 B9 120.1(12)
C1 C2 B8 B12 60.6(14)
B6 C2 B8 B12 3.9(15)
B7 C2 B8 B12 -37.0(12)
B3 C2 B8 B12 104.7(14)
Ir1 C2 B8 B12 -174.9(10)
C1 C2 B8 B7 97.6(12)
B6 C2 B8 B7 40.9(10)
B3 C2 B8 B7 141.7(12)
Ir1 C2 B8 B7 -137.8(12)
C1 C2 B8 B3 -44.1(9)
B6 C2 B8 B3 -100.8(11)
B7 C2 B8 B3 -141.7(12)
Ir1 C2 B8 B3 80.5(11)
B12 B8 B9 B4 -98.4(13)
B7 B8 B9 B4 -61.5(15)
B3 B8 B9 B4 42.6(11)
C2 B8 B9 B4 2.7(16)
B7 B8 B9 B12 36.8(12)
B3 B8 B9 B12 141.0(13)
C2 B8 B9 B12 101.0(13)
B12 B8 B9 B10 -36.3(11)
B7 B8 B9 B10 0.5(16)
B3 B8 B9 B10 104.7(14)
C2 B8 B9 B10 64.8(15)
B12 B8 B9 B3 -141.0(13)
B7 B8 B9 B3 -104.2(12)
C2 B8 B9 B3 -40.0(12)
C1 B4 B9 B8 0.5(15)
B5 B4 B9 B8 64.9(15)
B10 B4 B9 B8 101.9(14)
B3 B4 B9 B8 -42.8(11)
C1 B4 B9 B12 -63.2(14)
B5 B4 B9 B12 1.2(16)
B10 B4 B9 B12 38.2(12)
B3 B4 B9 B12 -106.4(13)
C1 B4 B9 B10 -101.4(14)
B5 B4 B9 B10 -37.0(13)
B3 B4 B9 B10 -144.6(14)
C1 B4 B9 B3 43.3(10)
B5 B4 B9 B3 107.6(14)
B10 B4 B9 B3 144.6(14)
C1 B3 B9 B8 94.4(11)
B4 B3 B9 B8 132.3(14)
C2 B3 B9 B8 36.9(12)
Ir2 B3 B9 B8 -115(2)
C1 B3 B9 B4 -37.9(11)
B8 B3 B9 B4 -132.3(14)
C2 B3 B9 B4 -95.4(14)
Ir2 B3 B9 B4 112(2)
C1 B3 B9 B12 58.1(15)
B4 B3 B9 B12 96.1(15)
B8 B3 B9 B12 -36.2(13)
C2 B3 B9 B12 0.6(18)
Ir2 B3 B9 B12 -151.6(18)
C1 B3 B9 B10 -5.8(16)
B4 B3 B9 B10 32.1(13)
B8 B3 B9 B10 -100.2(16)
C2 B3 B9 B10 -63.3(17)
Ir2 B3 B9 B10 144.5(19)
C1 B4 B10 B12 61.6(17)
B5 B4 B10 B12 101.9(16)
B9 B4 B10 B12 -38.8(14)
B3 B4 B10 B12 -5(2)
C1 B4 B10 B11 -0.3(18)
B5 B4 B10 B11 40.0(14)
B9 B4 B10 B11 -100.7(15)
B3 B4 B10 B11 -66.7(19)
C1 B4 B10 B5 -40.3(12)
B9 B4 B10 B5 -140.7(15)
B3 B4 B10 B5 -106.6(16)
C1 B4 B10 B9 100.4(14)
B5 B4 B10 B9 140.7(15)
B3 B4 B10 B9 34.0(14)
C1 B5 B10 B4 38.0(12)
B6 B5 B10 B4 96.5(12)
B11 B5 B10 B4 135.0(14)
C1 B5 B10 B12 -60.1(17)
B4 B5 B10 B12 -98.0(14)
B6 B5 B10 B12 -1.5(16)
B11 B5 B10 B12 36.9(12)
C1 B5 B10 B11 -97.0(15)
B4 B5 B10 B11 -135.0(14)
B6 B5 B10 B11 -38.5(12)
C1 B5 B10 B9 3.3(19)
B4 B5 B10 B9 -34.7(13)
B6 B5 B10 B9 61.8(16)
B11 B5 B10 B9 100.3(15)
B8 B9 B10 B4 -98.8(13)
B12 B9 B10 B4 -135.9(14)
B3 B9 B10 B4 -33.0(13)
B8 B9 B10 B12 37.1(12)
B4 B9 B10 B12 135.9(14)
B3 B9 B10 B12 102.9(15)
B8 B9 B10 B11 -0.1(17)
B4 B9 B10 B11 98.8(15)
B12 B9 B10 B11 -37.1(12)
B3 B9 B10 B11 65.8(17)
B8 B9 B10 B5 -64.0(17)
B4 B9 B10 B5 34.8(14)
B12 B9 B10 B5 -101.1(15)
B3 B9 B10 B5 2(2)
C1 B6 B11 B12 -62.3(16)
B7 B6 B11 B12 39.4(13)
B5 B6 B11 B12 -102.0(15)
C2 B6 B11 B12 2.9(17)
C1 B6 B11 B10 0.7(17)
B7 B6 B11 B10 102.4(15)
B5 B6 B11 B10 -39.0(13)
C2 B6 B11 B10 65.9(17)
C1 B6 B11 B5 39.7(11)
B7 B6 B11 B5 141.3(13)
C2 B6 B11 B5 104.9(13)
C1 B6 B11 B7 -101.6(13)
B5 B6 B11 B7 -141.3(13)
C2 B6 B11 B7 -36.5(12)
B4 B10 B11 B12 99.1(13)
B5 B10 B11 B12 138.4(11)
B9 B10 B11 B12 37.5(11)
B4 B10 B11 B6 -0.2(19)
B12 B10 B11 B6 -99.3(14)
B5 B10 B11 B6 39.0(12)
B9 B10 B11 B6 -61.9(17)
B4 B10 B11 B5 -39.2(12)
B12 B10 B11 B5 -138.4(11)
B9 B10 B11 B5 -100.9(13)
B4 B10 B11 B7 61.2(17)
B12 B10 B11 B7 -37.9(12)
B5 B10 B11 B7 100.5(13)
B9 B10 B11 B7 -0.4(17)
C1 B5 B11 B12 61.2(17)
B4 B5 B11 B12 1.8(17)
B6 B5 B11 B12 98.3(14)
B10 B5 B11 B12 -37.4(12)
C1 B5 B11 B6 -37.1(12)
B4 B5 B11 B6 -96.6(12)
B10 B5 B11 B6 -135.7(13)
C1 B5 B11 B10 98.6(14)
B4 B5 B11 B10 39.2(13)
B6 B5 B11 B10 135.7(13)
C1 B5 B11 B7 -3.1(18)
B4 B5 B11 B7 -62.5(17)
B6 B5 B11 B7 34.0(12)
B10 B5 B11 B7 -101.7(15)
B6 B7 B11 B12 -135.7(13)
B8 B7 B11 B12 -36.9(11)
C2 B7 B11 B12 -100.9(13)
B8 B7 B11 B6 98.8(12)
C2 B7 B11 B6 34.7(12)
B12 B7 B11 B6 135.7(13)
B6 B7 B11 B10 -98.0(14)
B8 B7 B11 B10 0.7(16)
C2 B7 B11 B10 -63.3(16)
B12 B7 B11 B10 37.6(12)
B6 B7 B11 B5 -34.6(13)
B8 B7 B11 B5 64.1(16)
C2 B7 B11 B5 0.1(18)
B12 B7 B11 B5 101.1(15)
B6 B11 B12 B10 100.0(14)
B5 B11 B12 B10 37.2(12)
B7 B11 B12 B10 138.2(12)
B6 B11 B12 B9 61.7(16)
B10 B11 B12 B9 -38.3(12)
B5 B11 B12 B9 -1.1(17)
B7 B11 B12 B9 99.9(13)
B6 B11 B12 B8 -0.2(18)
B10 B11 B12 B8 -100.2(14)
B5 B11 B12 B8 -63.1(18)
B7 B11 B12 B8 38.0(12)
B6 B11 B12 B7 -38.2(12)
B10 B11 B12 B7 -138.2(12)
B5 B11 B12 B7 -101.1(13)
B4 B10 B12 B11 -99.7(15)
B5 B10 B12 B11 -37.5(12)
B9 B10 B12 B11 -137.9(13)
B4 B10 B12 B9 38.2(13)
B11 B10 B12 B9 137.9(13)
B5 B10 B12 B9 100.3(13)
B4 B10 B12 B8 2.5(19)
B11 B10 B12 B8 102.1(14)
B5 B10 B12 B8 64.6(17)
B9 B10 B12 B8 -35.7(12)
B4 B10 B12 B7 -61.0(18)
B11 B10 B12 B7 38.7(12)
B5 B10 B12 B7 1.1(17)
B9 B10 B12 B7 -99.2(13)
B8 B9 B12 B11 -101.0(14)
B4 B9 B12 B11 0.0(16)
B10 B9 B12 B11 38.1(13)
B3 B9 B12 B11 -64.6(17)
B8 B9 B12 B10 -139.2(13)
B4 B9 B12 B10 -38.1(12)
B3 B9 B12 B10 -102.7(15)
B4 B9 B12 B8 101.0(12)
B10 B9 B12 B8 139.2(13)
B3 B9 B12 B8 36.4(12)
B8 B9 B12 B7 -35.6(12)
B4 B9 B12 B7 65.5(15)
B10 B9 B12 B7 103.6(14)
B3 B9 B12 B7 0.9(18)
B9 B8 B12 B11 101.0(15)
B7 B8 B12 B11 -39.0(13)
B3 B8 B12 B11 64.6(17)
C2 B8 B12 B11 -2.4(18)
B9 B8 B12 B10 36.9(14)
B7 B8 B12 B10 -103.1(15)
B3 B8 B12 B10 0.5(18)
C2 B8 B12 B10 -66.5(17)
B7 B8 B12 B9 -140.0(13)
B3 B8 B12 B9 -36.4(13)
C2 B8 B12 B9 -103.4(13)
B9 B8 B12 B7 140.0(13)
B3 B8 B12 B7 103.5(13)
C2 B8 B12 B7 36.5(12)
B6 B7 B12 B11 37.8(11)
B8 B7 B12 B11 137.6(13)
C2 B7 B12 B11 100.6(14)
B6 B7 B12 B10 -0.2(15)
B8 B7 B12 B10 99.6(13)
C2 B7 B12 B10 62.5(16)
B11 B7 B12 B10 -38.1(12)
B6 B7 B12 B9 -64.8(14)
B8 B7 B12 B9 34.9(12)
C2 B7 B12 B9 -2.1(17)
B11 B7 B12 B9 -102.7(14)
B6 B7 B12 B8 -99.8(11)
C2 B7 B12 B8 -37.1(12)
B11 B7 B12 B8 -137.6(13)
Ir2 O1 C3 C1 -46.2(14)
Ir1 O1 C3 C1 47.0(14)
B6 C1 C3 O1 -105.2(14)
B4 C1 C3 O1 104.3(14)
B5 C1 C3 O1 178.9(16)
C2 C1 C3 O1 -35.2(16)
B3 C1 C3 O1 34.1(16)
C8 C4 C5 C6 -4(2)
C9 C4 C5 C6 175.6(16)
Ir1 C4 C5 C6 54.1(13)
C8 C4 C5 C10 -179.7(18)
C9 C4 C5 C10 0(3)
Ir1 C4 C5 C10 -121.5(18)
C8 C4 C5 Ir1 -58.2(12)
C9 C4 C5 Ir1 121.6(17)
C4 C5 C6 C7 6(2)
C10 C5 C6 C7 -177.7(18)
Ir1 C5 C6 C7 64.7(13)
C4 C5 C6 C11 172(2)
C10 C5 C6 C11 -12(3)
Ir1 C5 C6 C11 -129(2)
C4 C5 C6 Ir1 -58.3(13)
C10 C5 C6 Ir1 117.6(16)
C5 C6 C7 C8 -6(2)
C11 C6 C7 C8 -173.1(19)
Ir1 C6 C7 C8 63.5(14)
C5 C6 C7 C12 169(2)
C11 C6 C7 C12 2(4)
Ir1 C6 C7 C12 -121(3)
C5 C6 C7 Ir1 -69.6(13)
C11 C6 C7 Ir1 123(2)
C5 C4 C8 C7 0.2(19)
C9 C4 C8 C7 -179.6(16)
Ir1 C4 C8 C7 -60.8(12)
C5 C4 C8 C13 -178(2)
C9 C4 C8 C13 2(3)
Ir1 C4 C8 C13 121(2)
C5 C4 C8 Ir1 60.9(12)
C9 C4 C8 Ir1 -118.8(16)
C6 C7 C8 C4 4(2)
C12 C7 C8 C4 -172(2)
Ir1 C7 C8 C4 66.3(12)
C6 C7 C8 C13 -178(2)
C12 C7 C8 C13 6(3)
Ir1 C7 C8 C13 -116(2)
C6 C7 C8 Ir1 -62.6(15)
C12 C7 C8 Ir1 121(2)
C18 C14 C15 C16 5.9(18)
C19 C14 C15 C16 -171.5(15)
Ir2 C14 C15 C16 68.1(11)
C18 C14 C15 C20 174.9(16)
C19 C14 C15 C20 -3(3)
Ir2 C14 C15 C20 -122.9(17)
C18 C14 C15 Ir2 -62.2(12)
C19 C14 C15 Ir2 120.4(16)
C14 C15 C16 C17 -7.8(19)
C20 C15 C16 C17 -176.6(16)
Ir2 C15 C16 C17 56.7(12)
C14 C15 C16 C21 176.6(17)
C20 C15 C16 C21 8(3)
Ir2 C15 C16 C21 -119.0(19)
C14 C15 C16 Ir2 -64.4(10)
C20 C15 C16 Ir2 126.7(17)
C15 C16 C17 C18 7(2)
C21 C16 C17 C18 -177.5(18)
Ir2 C16 C17 C18 61.5(12)
C15 C16 C17 C22 -176.5(16)
C21 C16 C17 C22 -1(3)
Ir2 C16 C17 C22 -121.7(19)
C15 C16 C17 Ir2 -54.7(12)
C21 C16 C17 Ir2 121.0(19)
C16 C17 C18 C23 172.1(19)
C22 C17 C18 C23 -5(3)
Ir2 C17 C18 C23 -124(2)
C16 C17 C18 C14 -3.0(19)
C22 C17 C18 C14 -180.0(16)
Ir2 C17 C18 C14 61.1(11)
C16 C17 C18 Ir2 -64.1(13)
C22 C17 C18 Ir2 118.9(16)
C15 C14 C18 C17 -1.8(18)
C19 C14 C18 C17 175.5(16)
Ir2 C14 C18 C17 -63.0(12)
C15 C14 C18 C23 -177.2(17)
C19 C14 C18 C23 0(3)
Ir2 C14 C18 C23 121.6(19)
C15 C14 C18 Ir2 61.2(11)
C19 C14 C18 Ir2 -121.5(16)
